data_1564071
loop_
_publ_author_name
'Ogawa, Shiori'
'Chattopadhyay, Swarup'
'Tanaka, Yuya'
'Ohto, Tatsuhiko'
'Tada, Tomofumi'
'Tada, Hirokazu'
'Fujii, Shintaro'
'Nishino, Tomoaki'
'Akita, Munetaka'

_publ_section_title
;
 Control of Dominant Conduction Orbitals by Peripheral Substituents in
 Paddle-Wheel Diruthenium Alkynyl Molecular Junctions
;
_journal_name_full 'Chemical Science'
_journal_paper_doi 10.1039/D1SC02407H
_journal_year 2021
_chemical_formula_moiety 'C78 H50 F24 N8 Ru2 S2'
_chemical_formula_sum 'C78 H50 F24 N8 Ru2 S2'
_chemical_formula_weight 1821.52
_space_group_crystal_system triclinic
_space_group_IT_number 2
_space_group_name_Hall '-P 1'
_space_group_name_H-M_alt 'P -1'
_atom_sites_solution_hydrogens geom
_audit_creation_date 2020-01-07
_audit_creation_method
;
Olex2 1.2
(compiled May 18 2018 14:05:52 for OlexSys, GUI svn.r5506)
;
_audit_update_record
;
2021-01-19 deposited with the CCDC.	2021-07-02 downloaded from the CCDC.
;
_cell_angle_alpha 68.497(5)
_cell_angle_beta 86.771(4)
_cell_angle_gamma 67.279(5)
_cell_formula_units_Z 1
_cell_length_a 12.3318(7)
_cell_length_b 13.7567(8)
_cell_length_c 15.6187(9)
_cell_measurement_reflns_used 7630
_cell_measurement_temperature 90(2)
_cell_measurement_theta_max 72.7370
_cell_measurement_theta_min 3.9080
_cell_volume 2262.7(3)
_computing_cell_refinement 'CrysAlisPro 1.171.40.68a (Rigaku OD, 2019)'
_computing_data_collection 'CrysAlisPro 1.171.40.68a (Rigaku OD, 2019)'
_computing_data_reduction 'CrysAlisPro 1.171.40.68a (Rigaku OD, 2019)'
_computing_molecular_graphics 'Olex2 (Dolomanov et al., 2009)'
_computing_publication_material 'Olex2 (Dolomanov et al., 2009)'
_computing_structure_refinement 'ShelXL (Sheldrick, 2015)'
_computing_structure_solution 'SHELXT 2018/2 (Sheldrick, 2018)'
_diffrn_ambient_temperature 90(2)
_diffrn_detector 'Hybrid Pixel Array Detector'
_diffrn_detector_area_resol_mean 10.0000
_diffrn_detector_type HyPix
_diffrn_measured_fraction_theta_full 0.998
_diffrn_measured_fraction_theta_max 0.954
_diffrn_measurement_details
;
List of Runs (angles in degrees, time in seconds):

  # Type    Start    End  Width  t~exp~   \w     \q     \k     \f   Frames
#--------------------------------------------------------------------------
  1  \w     21.00 115.00   0.50    0.22    --   41.93  57.00  90.00  188
  2  \w     67.00 112.00   0.50    0.22    --   41.93  77.00-120.00   90
  3  \w     13.00  66.00   0.50    0.22    --   41.93  77.00-120.00  106
  4  \w     89.00 145.00   0.50    0.90    --  106.13 108.00  61.00  112
  5  \w    -34.00  26.00   0.50    0.22    --   41.93 -37.00 120.00  120
  6  \w    -36.00  25.00   0.50    0.22    --   41.93 -19.00 150.00  122
  7  \w     79.00 160.00   0.50    0.90    --  106.13 125.00 120.00  162
  8  \w     84.00 166.00   0.50    0.90    --  106.13  45.00  60.00  164
  9  \w    116.00 177.00   0.50    0.90    --  106.13  45.00 -60.00  122
 10  \w     84.00 161.00   0.50    0.90    --  106.13  45.00-150.00  154
 11  \w     45.00  70.00   0.50    0.90    --  106.13 -61.00-180.00   50
 12  \w     41.00  73.00   0.50    0.90    --  106.13 -61.00-120.00   64
 13  \w     45.00  71.00   0.50    0.90    --  106.13 -61.00 -30.00   52
 14  \w     35.00  72.00   0.50    0.90    --  106.13 -61.00 120.00   74
 15  \w     51.00 112.00   0.50    0.90    --  106.13-125.00 -90.00  122
 16  \w     35.00 109.00   0.50    0.90    --  106.13-125.00-150.00  148
 17  \w     59.00  85.00   0.50    0.90    --  106.13-125.00-180.00   52
 18  \w     76.00 102.00   0.50    0.90    --  106.13 -94.00-150.00   52
 19  \w     82.00 108.00   0.50    0.90    --  106.13-108.00 -34.00   52
 20  \w     46.00  78.00   0.50    0.90    --  106.13-108.00 -34.00   64
 21  \w     33.00  64.00   0.50    0.90    --  106.13 -94.00-150.00   62
 22  \w     10.00  43.00   0.50    0.22    --   41.93-108.00 -34.00   66
 23  \w     81.00 107.00   0.50    0.90    --  106.13-111.00 134.79   52
 24  \w    -15.00  34.00   0.50    0.22    --  -41.93  19.00 -90.00   98
 25  \w     -8.00  20.00   0.50    0.22    --  -41.93  57.00 -30.00   56
 26  \w    -63.00 -18.00   0.50    0.22    --  -41.93  57.00 -30.00   90
 27  \w   -100.00 -28.00   0.50    0.90    -- -102.00  77.00  90.00  144
 28  \w    -66.00 -30.00   0.50    0.90    -- -102.00  61.00  30.00   72
 29  \w   -109.00 -36.00   0.50    0.90    -- -102.00 125.00 -90.00  146
 30  \w   -107.00 -74.00   0.50    0.90    -- -102.00 109.00   1.52   66
 31  \w    -98.00 -67.00   0.50    0.90    -- -102.00 108.00  61.00   62
 32  \w    -39.00 -12.00   0.50    0.22    --  -41.93 108.00  61.00   54
 33  \w    -86.00 -46.00   0.50    0.22    --  -41.93 108.00  61.00   80
 34  \w   -109.00 -57.00   0.50    0.90    -- -102.00 125.00  60.00  104
 35  \w    -53.00 -28.00   0.50    0.90    -- -102.00 125.00  60.00   50
 36  \w   -171.00 -94.00   0.50    0.90    -- -102.00 -45.00  30.00  154
 37  \w   -174.00 -87.00   0.50    0.90    -- -102.00 -94.00   0.00  174
 38  \w   -114.00 -84.00   0.50    0.90    -- -102.00-108.00 -34.00   60
 39  \w   -157.00-130.00   0.50    0.90    -- -102.00 -45.00-120.00   54
 40  \w   -128.00 -81.00   0.50    0.90    -- -102.00 -45.00-120.00   94
;
_diffrn_measurement_device 'four-circle diffractometer'
_diffrn_measurement_device_type 'XtaLAB Synergy R, DW system, HyPix'
_diffrn_measurement_method '\w scans'
_diffrn_orient_matrix_type 'CrysAlisPro convention (1999,Acta A55,543-557)'
_diffrn_orient_matrix_UB_11 -0.0534407000
_diffrn_orient_matrix_UB_12 0.0474442000
_diffrn_orient_matrix_UB_13 -0.1008724000
_diffrn_orient_matrix_UB_21 0.1159146000
_diffrn_orient_matrix_UB_22 -0.0771779000
_diffrn_orient_matrix_UB_23 -0.0241524000
_diffrn_orient_matrix_UB_31 -0.0472630000
_diffrn_orient_matrix_UB_32 -0.0945280000
_diffrn_orient_matrix_UB_33 0.0243419000
_diffrn_radiation_monochromator mirror
_diffrn_radiation_probe x-ray
_diffrn_radiation_type CuK\a
_diffrn_radiation_wavelength 1.54184
_diffrn_reflns_av_R_equivalents 0.0427
_diffrn_reflns_av_unetI/netI 0.0420
_diffrn_reflns_Laue_measured_fraction_full 0.998
_diffrn_reflns_Laue_measured_fraction_max 0.954
_diffrn_reflns_limit_h_max 14
_diffrn_reflns_limit_h_min -15
_diffrn_reflns_limit_k_max 14
_diffrn_reflns_limit_k_min -16
_diffrn_reflns_limit_l_max 19
_diffrn_reflns_limit_l_min -19
_diffrn_reflns_number 25560
_diffrn_reflns_point_group_measured_fraction_full 0.998
_diffrn_reflns_point_group_measured_fraction_max 0.954
_diffrn_reflns_theta_full 67.684
_diffrn_reflns_theta_max 74.882
_diffrn_reflns_theta_min 3.757
_diffrn_source 'Rotating-anode X-ray tube'
_diffrn_source_type 'Rigaku (Cu) X-ray Source'
_exptl_absorpt_coefficient_mu 3.948
_exptl_absorpt_correction_T_max 0.674
_exptl_absorpt_correction_T_min 0.516
_exptl_absorpt_correction_type multi-scan
_exptl_absorpt_process_details
'CrysAlisPro 1.171.40.68a (Rigaku Oxford Diffraction, 2019) Empirical absorption correction using spherical harmonics, implemented in SCALE3 ABSPACK scaling algorithm.'
_exptl_crystal_colour 'dark violet'
_exptl_crystal_colour_modifier dark
_exptl_crystal_colour_primary violet
_exptl_crystal_density_diffrn 1.337
_exptl_crystal_description irregular
_exptl_crystal_F_000 910
_exptl_crystal_size_max 0.2
_exptl_crystal_size_mid 0.15
_exptl_crystal_size_min 0.1
_refine_diff_density_max 5.063
_refine_diff_density_min -1.238
_refine_diff_density_rms 0.180
_refine_ls_extinction_method none
_refine_ls_goodness_of_fit_ref 1.326
_refine_ls_hydrogen_treatment constr
_refine_ls_matrix_type full
_refine_ls_number_parameters 526
_refine_ls_number_reflns 9320
_refine_ls_number_restraints 863
_refine_ls_restrained_S_all 1.297
_refine_ls_R_factor_all 0.1125
_refine_ls_R_factor_gt 0.1068
_refine_ls_shift/su_max 0.003
_refine_ls_shift/su_mean 0.000
_refine_ls_structure_factor_coef Fsqd
_refine_ls_weighting_details 'w=1/[\s^2^(Fo^2^)+(0.2000P)^2^] where P=(Fo^2^+2Fc^2^)/3'
_refine_ls_weighting_scheme calc
_refine_ls_wR_factor_gt 0.2854
_refine_ls_wR_factor_ref 0.2940
_reflns_Friedel_coverage 0.000
_reflns_number_gt 7800
_reflns_number_total 9320
_reflns_threshold_expression 'I > 2\s(I)'
_cod_data_source_file d1sc02407h2.cif
_cod_data_source_block 200106_so58
_cod_original_cell_volume 2262.7(2)
_cod_database_code 1564071
_shelx_shelxl_version_number 2018/3
_chemical_oxdiff_formula Ru2CHNS
_shelx_space_group_comment
;
The symmetry employed for this shelxl refinement is uniquely defined
by the following loop, which should always be used as a source of
symmetry information in preference to the above space-group names.
They are only intended as comments.
;
_diffrn_oxdiff_digest_frames
;
0105ad1a2205b286ee0997dd45dfecd24c0380872c1
;
_reflns_odcompleteness_completeness 99.90
_reflns_odcompleteness_iscentric 1
_reflns_odcompleteness_theta 66.97
_olex2_refinement_description
;
1. Fixed Uiso
 At 1.2 times of:
  All C(H) groups
 At 1.5 times of:
  All C(H,H,H) groups
2. Restrained distances
 C7-F2
 1.35 with sigma of 0.02
 C7-F3
 1.35 with sigma of 0.02
 C7-F1
 1.35 with sigma of 0.02
 C15-F8
 1.35 with sigma of 0.02
 C15-F7
 1.35 with sigma of 0.02
 C15-F9
 1.35 with sigma of 0.02
 C22-F4
 1.35 with sigma of 0.02
 C22-F6
 1.35 with sigma of 0.02
 C22-F5
 1.35 with sigma of 0.02
 C30-F10
 1.35 with sigma of 0.02
 C30-F11
 1.35 with sigma of 0.02
 C30-F12
 1.35 with sigma of 0.02
 S1-C39
 1.82 with sigma of 0.02
 S1-C39 \\sim S1-C39A
 with sigma of 0.02
3. Rigid bond restraints
 S1, Ru1, C31, N1, N3, C32, C8, C1, C16, C23, C33, N2, C6, C2, C17, C21, N4,
 C34, C38, C9, C5, C3, C18, C20, C24, C35, C37, C14, C10, C4, C19, C29, C25,
 C36, C13, C11, C7, C22, C28, C26, C12, F1, F2, F3, F5, F6, F4, C27, C39, C39A,
 C15, C30, F9, F8, F7, F11, F12, F10
 with sigma for 1-2 distances of 0.01 and sigma for 1-3 distances of 0.01
4. Uiso/Uaniso restraints and constraints
C36 \\sim Ru1 \\sim C31 \\sim N1 \\sim N3 \\sim C32 \\sim C8 \\sim C1 \\sim C16
\\sim C23 \\sim C33 \\sim N2 \\sim C6 \\sim C2 \\sim C17 \\sim C21 \\sim N4
\\sim C34 \\sim C38 \\sim C9 \\sim C5 \\sim C3 \\sim C18 \\sim C20 \\sim C24
\\sim C35 \\sim C37 \\sim C14 \\sim C10 \\sim C4 \\sim C19 \\sim C29 \\sim C25
\\sim C13 \\sim C11 \\sim C7 \\sim C22 \\sim C28 \\sim C26 \\sim S1 \\sim C12
\\sim F1 \\sim F2 \\sim F3 \\sim F5 \\sim F6 \\sim F4 \\sim C27 \\sim C39 \\sim
C39A \\sim C15 \\sim C30 \\sim F9 \\sim F8 \\sim F7 \\sim F11 \\sim F12 \\sim
F10: within 1.7A with sigma of 0.04 and sigma for terminal atoms of 0.08
Uanis(S1) \\sim Ueq, Uanis(Ru1) \\sim Ueq, Uanis(C31) \\sim Ueq, Uanis(N1)
\\sim Ueq, Uanis(N3) \\sim Ueq, Uanis(C32) \\sim Ueq, Uanis(C8) \\sim Ueq,
Uanis(C1) \\sim Ueq, Uanis(C16) \\sim Ueq, Uanis(C23) \\sim Ueq, Uanis(C33)
\\sim Ueq, Uanis(N2) \\sim Ueq, Uanis(C6) \\sim Ueq, Uanis(C2) \\sim Ueq,
Uanis(C17) \\sim Ueq, Uanis(C21) \\sim Ueq, Uanis(N4) \\sim Ueq, Uanis(C34)
\\sim Ueq, Uanis(C38) \\sim Ueq, Uanis(C9) \\sim Ueq, Uanis(C5) \\sim Ueq,
Uanis(C3) \\sim Ueq, Uanis(C18) \\sim Ueq, Uanis(C20) \\sim Ueq, Uanis(C24)
\\sim Ueq, Uanis(C35) \\sim Ueq, Uanis(C37) \\sim Ueq, Uanis(C14) \\sim Ueq,
Uanis(C10) \\sim Ueq, Uanis(C4) \\sim Ueq, Uanis(C19) \\sim Ueq, Uanis(C29)
\\sim Ueq, Uanis(C25) \\sim Ueq, Uanis(C36) \\sim Ueq, Uanis(C13) \\sim Ueq,
Uanis(C11) \\sim Ueq, Uanis(C7) \\sim Ueq, Uanis(C22) \\sim Ueq, Uanis(C28)
\\sim Ueq, Uanis(C26) \\sim Ueq, Uanis(C12) \\sim Ueq, Uanis(F1) \\sim Ueq,
Uanis(F2) \\sim Ueq, Uanis(F3) \\sim Ueq, Uanis(F5) \\sim Ueq, Uanis(F6) \\sim
Ueq, Uanis(F4) \\sim Ueq, Uanis(C27) \\sim Ueq, Uanis(C39) \\sim Ueq,
Uanis(C39A) \\sim Ueq, Uanis(C15) \\sim Ueq, Uanis(C30) \\sim Ueq, Uanis(F9)
\\sim Ueq, Uanis(F8) \\sim Ueq, Uanis(F7) \\sim Ueq, Uanis(F11) \\sim Ueq,
Uanis(F12) \\sim Ueq, Uanis(F10) \\sim Ueq: with sigma of 0.1 and sigma for
terminal atoms of 0.2
5. Others
 Sof(C39A)=Sof(H39D)=Sof(H39E)=Sof(H39F)=1-FVAR(1)
 Sof(C39)=Sof(H39A)=Sof(H39B)=Sof(H39C)=FVAR(1)
6.a Aromatic/amide H refined with riding coordinates:
 C17(H17), C8(H8), C23(H23), C14(H14), C10(H10), C29(H29), C6(H6), C13(H13),
 C28(H28), C21(H21), C18(H18), C25(H25), C26(H26), C2(H2), C11(H11), C5(H5),
 C20(H20), C3(H3), C35(H35), C34(H34), C38(H38), C37(H37)
6.b Idealised Me refined as rotating group:
 C39(H39A,H39B,H39C), C39A(H39D,H39E,H39F)
;
_olex2_submission_special_instructions 'No special instructions were received'
_oxdiff_exptl_absorpt_empirical_details
;
Empirical correction (ABSPACK) includes:
- Absorption correction using spherical harmonics
- Frame scaling
;
_oxdiff_exptl_absorpt_empirical_full_max 1.489
_oxdiff_exptl_absorpt_empirical_full_min 0.636

loop_
_space_group_symop_operation_xyz
'x, y, z'
'-x, -y, -z'

loop_
_atom_site_label
_atom_site_type_symbol
_atom_site_fract_x
_atom_site_fract_y
_atom_site_fract_z
_atom_site_U_iso_or_equiv
_atom_site_adp_type
_atom_site_occupancy
_atom_site_site_symmetry_order
_atom_site_calc_flag
_atom_site_refinement_flags_posn
_atom_site_refinement_flags_adp
_atom_site_refinement_flags_occupancy
_atom_site_disorder_assembly
_atom_site_disorder_group
Ru1 Ru 0.55751(3) 0.47905(3) 0.43394(3) 0.0444(2) Uani 1 1 d . U . . .
S1 S 1.1848(3) 0.0144(3) 0.2349(2) 0.1184(11) Uani 1 1 d D U . . .
N1 N 0.4130(5) 0.5558(4) 0.3418(4) 0.0504(11) Uani 1 1 d . U . . .
N3 N 0.5756(5) 0.6295(5) 0.3778(4) 0.0510(11) Uani 1 1 d . U . . .
N4 N 0.4884(5) 0.6612(4) 0.5075(4) 0.0496(11) Uani 1 1 d . U . . .
N2 N 0.3038(4) 0.5758(5) 0.4660(4) 0.0508(11) Uani 1 1 d . U . . .
F5 F 0.7917(7) 0.7817(6) -0.0059(5) 0.122(2) Uani 1 1 d D U . . .
F11 F 0.4377(9) 1.0632(5) 0.6266(5) 0.127(3) Uani 1 1 d D U . . .
C16 C 0.6060(6) 0.6830(6) 0.2889(5) 0.0561(14) Uani 1 1 d . U . . .
F6 F 0.6795(10) 0.9446(6) -0.0036(6) 0.150(3) Uani 1 1 d D U . . .
C17 C 0.5500(8) 0.7987(6) 0.2391(5) 0.0688(18) Uani 1 1 d . U . . .
H17 H 0.490284 0.842591 0.264541 0.083 Uiso 1 1 calc R . . . .
F12 F 0.4461(12) 0.9445(6) 0.7595(5) 0.163(4) Uani 1 1 d D U . . .
F9 F -0.1874(7) 0.6058(7) 0.6280(8) 0.171(4) Uani 1 1 d D U . . .
C8 C 0.3122(6) 0.5881(5) 0.3786(5) 0.0524(13) Uani 1 1 d . U . . .
H8 H 0.242471 0.621904 0.339892 0.063 Uiso 1 1 calc R . . . .
F8 F -0.2057(6) 0.7767(7) 0.5964(7) 0.135(3) Uani 1 1 d D U . . .
C1 C 0.4079(6) 0.6005(6) 0.2445(5) 0.0559(14) Uani 1 1 d . U . . .
C23 C 0.5370(5) 0.6909(5) 0.4305(5) 0.0490(12) Uani 1 1 d . U . . .
H23 H 0.545155 0.760041 0.411204 0.059 Uiso 1 1 calc R . . . .
C32 C 0.7560(6) 0.3173(6) 0.3511(5) 0.0550(14) Uani 1 1 d . U . . .
C24 C 0.4660(6) 0.7411(5) 0.5530(5) 0.0539(13) Uani 1 1 d . U . . .
C14 C 0.1032(7) 0.7184(6) 0.4551(6) 0.0699(18) Uani 1 1 d . U . . .
H14 H 0.126206 0.775056 0.416002 0.084 Uiso 1 1 calc R . . . .
C12 C -0.0454(7) 0.6625(9) 0.5413(7) 0.083(2) Uani 1 1 d . U . . .
C10 C 0.1476(6) 0.5232(7) 0.5481(6) 0.0687(17) Uani 1 1 d . U . . .
H10 H 0.200536 0.447599 0.570442 0.082 Uiso 1 1 calc R . . . .
F7 F -0.2473(5) 0.7281(10) 0.4970(7) 0.159(3) Uani 1 1 d D U . . .
C31 C 0.6790(5) 0.3808(5) 0.3786(4) 0.0512(13) Uani 1 1 d . U . . .
C27 C 0.4210(10) 0.8980(7) 0.6332(6) 0.084(2) Uani 1 1 d . U . . .
F1 F 0.4923(10) 0.6933(9) -0.0820(5) 0.159(3) Uani 1 1 d D U . . .
C29 C 0.3793(8) 0.8507(6) 0.5107(6) 0.0728(19) Uani 1 1 d . U . . .
H29 H 0.337056 0.870628 0.455189 0.087 Uiso 1 1 calc R . . . .
C33 C 0.8532(7) 0.2387(7) 0.3226(6) 0.0644(16) Uani 1 1 d . U . . .
C9 C 0.1835(6) 0.6042(6) 0.4909(5) 0.0570(14) Uani 1 1 d . U . . .
C6 C 0.3352(8) 0.7103(7) 0.1953(5) 0.075(2) Uani 1 1 d . U . . .
H6 H 0.288568 0.756206 0.225721 0.090 Uiso 1 1 calc R . . . .
F10 F 0.2867(10) 1.0364(9) 0.6830(9) 0.176(4) Uani 1 1 d D U . . .
C13 C -0.0125(7) 0.7443(8) 0.4801(7) 0.084(2) Uani 1 1 d . U . . .
H13 H -0.067940 0.818656 0.454534 0.100 Uiso 1 1 calc R . . . .
C28 C 0.3569(10) 0.9282(7) 0.5514(7) 0.090(3) Uani 1 1 d . U . . .
H28 H 0.298736 1.000943 0.523996 0.108 Uiso 1 1 calc R . . . .
F2 F 0.3342(11) 0.8377(10) -0.0890(5) 0.188(5) Uani 1 1 d D U . . .
C21 C 0.6925(7) 0.6188(6) 0.2467(6) 0.0662(18) Uani 1 1 d . U . . .
H21 H 0.730819 0.540578 0.277458 0.079 Uiso 1 1 calc R . . . .
C18 C 0.5796(10) 0.8504(7) 0.1540(6) 0.081(2) Uani 1 1 d . U . . .
H18 H 0.540978 0.928463 0.123078 0.098 Uiso 1 1 calc R . . . .
C25 C 0.5280(7) 0.7125(7) 0.6318(5) 0.0634(15) Uani 1 1 d . U . . .
H25 H 0.585480 0.639353 0.658867 0.076 Uiso 1 1 calc R . . . .
C26 C 0.5085(9) 0.7898(8) 0.6747(6) 0.0741(18) Uani 1 1 d . U . . .
H26 H 0.552758 0.769586 0.729337 0.089 Uiso 1 1 calc R . . . .
C2 C 0.4817(6) 0.5329(8) 0.1976(5) 0.0679(18) Uani 1 1 d . U . . .
H2 H 0.532967 0.458536 0.231126 0.081 Uiso 1 1 calc R . . . .
C11 C 0.0340(7) 0.5510(8) 0.5736(7) 0.081(2) Uani 1 1 d . U . . .
H11 H 0.011064 0.494256 0.612751 0.097 Uiso 1 1 calc R . . . .
C39 C 1.2202(12) -0.1016(10) 0.3117(8) 0.079(4) Uani 0.651(18) 1 d D U P A 1
H39A H 1.300900 -0.128216 0.335228 0.119 Uiso 0.651(18) 1 calc GR . P A 1
H39B H 1.211842 -0.153898 0.287983 0.119 Uiso 0.651(18) 1 calc GR . P A 1
H39C H 1.170159 -0.096246 0.360581 0.119 Uiso 0.651(18) 1 calc GR . P A 1
C36 C 1.0503(11) 0.0996(11) 0.2709(9) 0.107(4) Uani 1 1 d . U . . .
C19 C 0.6652(10) 0.7885(8) 0.1141(7) 0.087(3) Uani 1 1 d . U . . .
C5 C 0.3309(10) 0.7542(10) 0.0976(6) 0.095(3) Uani 1 1 d . U . . .
H5 H 0.278098 0.827711 0.063512 0.114 Uiso 1 1 calc R . . . .
F4 F 0.6048(10) 0.8581(9) -0.0482(5) 0.163(3) Uani 1 1 d D U . . .
C20 C 0.7212(9) 0.6711(7) 0.1597(7) 0.082(2) Uani 1 1 d . U . . .
H20 H 0.777816 0.628040 0.131740 0.098 Uiso 1 1 calc R . . . .
C3 C 0.4779(9) 0.5767(11) 0.1023(6) 0.092(3) Uani 1 1 d . U . . .
H3 H 0.524506 0.531235 0.071482 0.111 Uiso 1 1 calc R . . . .
C30 C 0.3986(11) 0.9836(8) 0.6736(7) 0.110(3) Uani 1 1 d D U . . .
C15 C -0.1673(8) 0.6920(9) 0.5676(8) 0.100(3) Uani 1 1 d D U . . .
C4 C 0.4045(10) 0.6883(12) 0.0532(7) 0.101(3) Uani 1 1 d . U . . .
C35 C 1.0249(12) 0.0680(9) 0.3550(9) 0.111(4) Uani 1 1 d . U . . .
H35 H 1.076031 0.000597 0.399495 0.133 Uiso 1 1 calc R . . . .
C22 C 0.6896(11) 0.8429(9) 0.0153(8) 0.114(3) Uani 1 1 d D U . . .
F3 F 0.3402(14) 0.6815(14) -0.0848(7) 0.221(5) Uani 1 1 d D U . . .
C34 C 0.9200(11) 0.1355(9) 0.3792(9) 0.111(4) Uani 1 1 d . U . . .
H34 H 0.896578 0.106433 0.437524 0.133 Uiso 1 1 calc R . . . .
C38 C 0.8900(12) 0.2777(12) 0.2330(9) 0.125(5) Uani 1 1 d . U . . .
H38 H 0.846749 0.351096 0.191646 0.150 Uiso 1 1 calc R . . . .
C7 C 0.3956(13) 0.7296(13) -0.0478(8) 0.149(5) Uani 1 1 d D U . . .
C37 C 0.9891(14) 0.2083(15) 0.2062(10) 0.156(7) Uani 1 1 d . U . . .
H37 H 1.013617 0.233250 0.147597 0.187 Uiso 1 1 calc R . . . .
C39A C 1.2716(16) 0.0758(17) 0.2424(15) 0.084(5) Uani 0.349(18) 1 d D U P A 2
H39D H 1.290720 0.059382 0.306221 0.126 Uiso 0.349(18) 1 calc GR . P A 2
H39E H 1.232439 0.156473 0.210306 0.126 Uiso 0.349(18) 1 calc GR . P A 2
H39F H 1.342900 0.047679 0.214938 0.126 Uiso 0.349(18) 1 calc GR . P A 2

loop_
_atom_site_aniso_label
_atom_site_aniso_U_11
_atom_site_aniso_U_22
_atom_site_aniso_U_33
_atom_site_aniso_U_23
_atom_site_aniso_U_13
_atom_site_aniso_U_12
Ru1 0.0376(3) 0.0358(3) 0.0563(3) -0.0275(2) 0.01370(18) -0.00260(19)
S1 0.102(2) 0.107(2) 0.111(2) -0.0643(17) 0.0266(16) 0.0148(16)
N1 0.046(2) 0.042(2) 0.060(3) -0.031(2) 0.013(2) -0.005(2)
N3 0.046(3) 0.042(2) 0.065(3) -0.033(2) 0.016(2) -0.007(2)
N4 0.043(2) 0.041(2) 0.065(3) -0.031(2) 0.018(2) -0.0070(19)
N2 0.037(2) 0.050(3) 0.062(3) -0.031(2) 0.012(2) -0.005(2)
F5 0.147(5) 0.096(4) 0.099(4) -0.031(3) 0.069(4) -0.036(4)
F11 0.229(9) 0.080(4) 0.107(4) -0.050(3) 0.050(5) -0.085(5)
C16 0.059(4) 0.048(3) 0.064(3) -0.032(3) 0.021(3) -0.016(3)
F6 0.208(9) 0.083(4) 0.121(5) -0.016(4) 0.083(6) -0.047(5)
C17 0.077(5) 0.049(3) 0.068(4) -0.030(3) 0.021(3) -0.007(3)
F12 0.329(12) 0.094(4) 0.098(4) -0.064(4) 0.054(5) -0.096(6)
F9 0.088(4) 0.111(5) 0.262(10) -0.040(5) 0.095(6) -0.024(4)
C8 0.041(3) 0.048(3) 0.061(3) -0.029(3) 0.009(2) -0.002(2)
F8 0.074(4) 0.132(6) 0.205(8) -0.097(6) 0.065(5) -0.020(4)
C1 0.054(3) 0.055(3) 0.056(3) -0.032(3) 0.011(2) -0.009(3)
C23 0.044(3) 0.038(3) 0.065(3) -0.033(2) 0.016(2) -0.005(2)
C32 0.050(3) 0.048(3) 0.070(4) -0.037(3) 0.020(3) -0.011(3)
C24 0.053(3) 0.046(3) 0.072(3) -0.037(3) 0.027(3) -0.018(3)
C14 0.053(4) 0.052(3) 0.082(4) -0.028(3) 0.018(3) 0.003(3)
C12 0.048(3) 0.083(5) 0.106(6) -0.042(4) 0.022(4) -0.008(3)
C10 0.045(3) 0.059(4) 0.095(5) -0.033(3) 0.013(3) -0.010(3)
F7 0.048(3) 0.221(10) 0.202(8) -0.101(6) 0.024(4) -0.029(4)
C31 0.047(3) 0.042(3) 0.061(3) -0.029(2) 0.013(2) -0.006(2)
C27 0.126(7) 0.058(4) 0.078(4) -0.041(3) 0.052(4) -0.038(4)
F1 0.205(8) 0.151(7) 0.080(4) -0.039(4) 0.060(5) -0.038(6)
C29 0.082(5) 0.047(3) 0.079(4) -0.034(3) 0.023(4) -0.008(3)
C33 0.052(3) 0.061(4) 0.081(4) -0.046(3) 0.022(3) -0.007(3)
C9 0.041(3) 0.055(3) 0.069(4) -0.033(3) 0.009(2) -0.004(2)
C6 0.076(5) 0.057(4) 0.059(3) -0.015(3) 0.012(3) -0.001(3)
F10 0.199(7) 0.149(7) 0.249(10) -0.165(8) 0.121(7) -0.067(6)
C13 0.048(4) 0.063(4) 0.115(7) -0.034(4) 0.020(4) 0.002(3)
C28 0.122(7) 0.045(3) 0.083(4) -0.034(3) 0.044(4) -0.008(4)
F2 0.199(10) 0.180(7) 0.065(4) -0.007(4) 0.027(5) 0.009(6)
C21 0.068(4) 0.045(3) 0.081(4) -0.032(3) 0.035(3) -0.013(3)
C18 0.099(6) 0.054(4) 0.077(4) -0.027(3) 0.024(4) -0.016(4)
C25 0.062(4) 0.064(4) 0.078(4) -0.044(3) 0.025(3) -0.026(3)
C26 0.089(5) 0.073(4) 0.086(5) -0.048(4) 0.033(4) -0.045(4)
C2 0.048(3) 0.078(5) 0.070(4) -0.045(3) 0.014(3) -0.003(3)
C11 0.054(4) 0.075(4) 0.107(6) -0.036(4) 0.024(4) -0.019(3)
C39 0.094(8) 0.097(7) 0.083(7) -0.070(5) 0.063(6) -0.049(6)
C36 0.087(6) 0.097(6) 0.115(7) -0.070(5) 0.039(5) 0.010(5)
C19 0.097(6) 0.067(4) 0.081(4) -0.023(4) 0.035(4) -0.024(4)
C5 0.097(7) 0.093(6) 0.058(4) -0.026(4) 0.007(4) 0.000(5)
F4 0.187(8) 0.173(8) 0.081(4) -0.031(5) 0.018(5) -0.037(7)
C20 0.092(6) 0.061(4) 0.083(5) -0.035(3) 0.044(4) -0.018(4)
C3 0.069(5) 0.123(7) 0.070(4) -0.055(4) 0.012(4) -0.007(5)
C30 0.178(9) 0.068(5) 0.100(5) -0.051(5) 0.069(6) -0.053(6)
C15 0.056(4) 0.093(6) 0.138(8) -0.049(5) 0.036(4) -0.013(4)
C4 0.077(6) 0.126(8) 0.063(4) -0.034(4) 0.010(4) -0.003(5)
C35 0.112(8) 0.060(5) 0.122(7) -0.045(5) 0.035(6) 0.011(5)
C22 0.127(8) 0.094(6) 0.084(5) -0.020(5) 0.049(5) -0.024(6)
F3 0.262(13) 0.309(13) 0.093(6) -0.073(8) -0.004(7) -0.115(13)
C34 0.104(7) 0.067(5) 0.125(7) -0.040(5) 0.061(6) 0.000(5)
C38 0.101(8) 0.110(8) 0.102(6) -0.041(5) 0.047(6) 0.017(6)
C7 0.139(10) 0.181(10) 0.068(5) -0.050(6) -0.003(6) 0.001(9)
C37 0.125(10) 0.142(10) 0.110(8) -0.053(6) 0.044(7) 0.040(8)
C39A 0.064(9) 0.074(13) 0.057(10) -0.025(9) 0.015(9) 0.030(7)

loop_
_atom_type_symbol
_atom_type_description
_atom_type_scat_dispersion_real
_atom_type_scat_dispersion_imag
_atom_type_scat_source
C C 0.0181 0.0091 'International Tables Vol C Tables 4.2.6.8 and 6.1.1.4'
H H 0.0000 0.0000 'International Tables Vol C Tables 4.2.6.8 and 6.1.1.4'
F F 0.0727 0.0534 'International Tables Vol C Tables 4.2.6.8 and 6.1.1.4'
N N 0.0311 0.0180 'International Tables Vol C Tables 4.2.6.8 and 6.1.1.4'
Ru Ru 0.0552 3.2960 'International Tables Vol C Tables 4.2.6.8 and 6.1.1.4'
S S 0.3331 0.5567 'International Tables Vol C Tables 4.2.6.8 and 6.1.1.4'

loop_
_geom_angle_atom_site_label_1
_geom_angle_atom_site_label_2
_geom_angle_atom_site_label_3
_geom_angle
_geom_angle_site_symmetry_1
_geom_angle_site_symmetry_3
_geom_angle_publ_flag
N1 Ru1 Ru1 94.50(15) . 2_666 ?
N1 Ru1 N3 85.0(2) . . ?
N1 Ru1 N4 88.9(2) . 2_666 ?
N1 Ru1 N2 170.49(19) . 2_666 ?
N3 Ru1 Ru1 96.00(15) . 2_666 ?
N3 Ru1 N4 171.2(2) . 2_666 ?
N3 Ru1 N2 88.4(2) . 2_666 ?
N4 Ru1 Ru1 78.07(14) 2_666 2_666 ?
N4 Ru1 N2 96.8(2) 2_666 2_666 ?
N2 Ru1 Ru1 79.31(14) 2_666 2_666 ?
C31 Ru1 Ru1 154.21(18) . 2_666 ?
C31 Ru1 N1 103.9(2) . . ?
C31 Ru1 N3 103.3(2) . . ?
C31 Ru1 N4 84.3(2) . 2_666 ?
C31 Ru1 N2 84.3(2) . 2_666 ?
C39 S1 C36 102.8(6) . . ?
C39A S1 C36 100.2(8) . . ?
C8 N1 Ru1 113.7(4) . . ?
C8 N1 C1 116.8(6) . . ?
C1 N1 Ru1 127.8(4) . . ?
C16 N3 Ru1 130.3(4) . . ?
C23 N3 Ru1 111.8(4) . . ?
C23 N3 C16 117.2(5) . . ?
C23 N4 Ru1 128.5(4) . 2_666 ?
C23 N4 C24 111.4(5) . . ?
C24 N4 Ru1 120.1(4) . 2_666 ?
C8 N2 Ru1 126.8(4) . 2_666 ?
C8 N2 C9 113.3(5) . . ?
C9 N2 Ru1 119.9(4) . 2_666 ?
C17 C16 N3 122.1(6) . . ?
C17 C16 C21 117.3(7) . . ?
C21 C16 N3 120.6(6) . . ?
C18 C17 C16 122.2(7) . . ?
N2 C8 N1 124.6(6) . . ?
N1 C1 C2 120.1(6) . . ?
C6 C1 N1 120.3(6) . . ?
C6 C1 C2 119.5(7) . . ?
N4 C23 N3 124.8(6) . . ?
C31 C32 C33 176.7(8) . . ?
C29 C24 N4 118.3(7) . . ?
C25 C24 N4 121.2(6) . . ?
C25 C24 C29 120.4(7) . . ?
C13 C14 C9 118.2(8) . . ?
C13 C12 C11 119.3(8) . . ?
C13 C12 C15 120.4(8) . . ?
C11 C12 C15 120.2(9) . . ?
C9 C10 C11 121.2(7) . . ?
C32 C31 Ru1 175.6(6) . . ?
C28 C27 C26 120.8(7) . . ?
C28 C27 C30 118.7(9) . . ?
C26 C27 C30 120.4(10) . . ?
C28 C29 C24 119.7(9) . . ?
C34 C33 C32 123.4(8) . . ?
C34 C33 C38 116.8(8) . . ?
C38 C33 C32 119.3(8) . . ?
C14 C9 N2 118.9(7) . . ?
C10 C9 N2 121.4(6) . . ?
C10 C9 C14 119.7(7) . . ?
C1 C6 C5 119.8(8) . . ?
C12 C13 C14 121.3(8) . . ?
C29 C28 C27 119.6(8) . . ?
C20 C21 C16 120.4(7) . . ?
C19 C18 C17 120.4(8) . . ?
C24 C25 C26 121.4(8) . . ?
C27 C26 C25 117.9(9) . . ?
C3 C2 C1 120.3(8) . . ?
C12 C11 C10 120.2(8) . . ?
C35 C36 S1 121.6(10) . . ?
C35 C36 C37 122.2(9) . . ?
C37 C36 S1 115.3(9) . . ?
C18 C19 C20 119.7(8) . . ?
C18 C19 C22 120.8(9) . . ?
C20 C19 C22 119.1(9) . . ?
C4 C5 C6 119.9(9) . . ?
C21 C20 C19 119.9(8) . . ?
C4 C3 C2 119.6(9) . . ?
F11 C30 C27 113.1(7) . . ?
F12 C30 F11 104.8(10) . . ?
F12 C30 C27 115.4(9) . . ?
F10 C30 F11 106.7(10) . . ?
F10 C30 F12 100.7(10) . . ?
F10 C30 C27 114.7(10) . . ?
F9 C15 C12 114.4(8) . . ?
F9 C15 F7 102.1(10) . . ?
F8 C15 F9 108.8(10) . . ?
F8 C15 C12 114.8(9) . . ?
F8 C15 F7 102.3(9) . . ?
F7 C15 C12 113.0(9) . . ?
C5 C4 C3 120.7(9) . . ?
C5 C4 C7 120.6(11) . . ?
C3 C4 C7 118.3(11) . . ?
C36 C35 C34 119.6(12) . . ?
F5 C22 C19 113.4(9) . . ?
F5 C22 F4 105.7(10) . . ?
F6 C22 F5 111.4(10) . . ?
F6 C22 C19 112.0(9) . . ?
F6 C22 F4 102.0(11) . . ?
F4 C22 C19 111.7(10) . . ?
C33 C34 C35 122.5(11) . . ?
C37 C38 C33 121.1(12) . . ?
F1 C7 F2 113.7(14) . . ?
F1 C7 C4 114.9(11) . . ?
F1 C7 F3 94.3(12) . . ?
F2 C7 C4 114.6(11) . . ?
F2 C7 F3 103.0(13) . . ?
F3 C7 C4 113.8(13) . . ?
C38 C37 C36 116.9(13) . . ?

loop_
_geom_bond_atom_site_label_1
_geom_bond_atom_site_label_2
_geom_bond_distance
_geom_bond_site_symmetry_2
_geom_bond_publ_flag
Ru1 Ru1 2.5521(7) 2_666 ?
Ru1 N1 2.021(6) . ?
Ru1 N3 2.026(5) . ?
Ru1 N4 2.091(5) 2_666 ?
Ru1 N2 2.092(5) 2_666 ?
Ru1 C31 1.990(6) . ?
S1 C39 1.514(12) . ?
S1 C36 1.822(9) . ?
S1 C39A 1.63(2) . ?
N1 C8 1.323(8) . ?
N1 C1 1.409(9) . ?
N3 C16 1.420(9) . ?
N3 C23 1.331(8) . ?
N4 C23 1.313(8) . ?
N4 C24 1.451(8) . ?
N2 C8 1.316(9) . ?
N2 C9 1.449(8) . ?
F5 C22 1.320(12) . ?
F11 C30 1.323(10) . ?
C16 C17 1.386(10) . ?
C16 C21 1.404(9) . ?
F6 C22 1.275(12) . ?
C17 C18 1.362(12) . ?
F12 C30 1.322(12) . ?
F9 C15 1.318(12) . ?
F8 C15 1.310(11) . ?
C1 C6 1.362(10) . ?
C1 C2 1.415(9) . ?
C32 C31 1.200(9) . ?
C32 C33 1.447(9) . ?
C24 C29 1.398(10) . ?
C24 C25 1.332(11) . ?
C14 C9 1.406(10) . ?
C14 C13 1.400(11) . ?
C12 C13 1.366(14) . ?
C12 C11 1.376(13) . ?
C12 C15 1.475(11) . ?
C10 C9 1.358(11) . ?
C10 C11 1.379(11) . ?
F7 C15 1.334(12) . ?
C27 C28 1.379(16) . ?
C27 C26 1.390(14) . ?
C27 C30 1.461(12) . ?
F1 C7 1.273(14) . ?
C29 C28 1.366(12) . ?
C33 C34 1.318(14) . ?
C33 C38 1.422(14) . ?
C6 C5 1.416(11) . ?
F10 C30 1.317(13) . ?
F2 C7 1.297(14) . ?
C21 C20 1.384(11) . ?
C18 C19 1.360(13) . ?
C25 C26 1.394(10) . ?
C2 C3 1.382(12) . ?
C36 C35 1.287(17) . ?
C36 C37 1.39(2) . ?
C19 C20 1.393(13) . ?
C19 C22 1.519(13) . ?
C5 C4 1.372(15) . ?
F4 C22 1.384(14) . ?
C3 C4 1.381(16) . ?
C4 C7 1.462(15) . ?
C35 C34 1.397(13) . ?
F3 C7 1.383(15) . ?
C38 C37 1.383(15) . ?

loop_
_smtbx_masks_void_nr
_smtbx_masks_void_average_x
_smtbx_masks_void_average_y
_smtbx_masks_void_average_z
_smtbx_masks_void_volume
_smtbx_masks_void_count_electrons
_smtbx_masks_void_content
1 0.000 -0.878 0.000 582.2 148.1 ?
